data_2226417
loop_
_publ_author_name
'Choi, Hong Dae'
'Seo, Pil Ja'
'Son, Byeng Wha'
'Lee, Uk'

_publ_section_title
;
 3-(4-Fluorophenylsulfonyl)-2,5,7-trimethyl-1-benzofuran
;
_journal_coeditor_code DS2040
_journal_issue 7
_journal_name_full 'Acta Crystallographica Section E'
_journal_page_first o1813
_journal_paper_doi 10.1107/S1600536810023834
_journal_volume 66
_journal_year 2010
_chemical_formula_iupac 'C17 H15 F O3 S'
_chemical_formula_moiety 'C17 H15 F O3 S'
_chemical_formula_sum 'C17 H15 F O3 S'
_chemical_formula_weight 318.35
_chemical_name_systematic
;
3-(4-Fluorophenylsulfonyl)-2,5,7-trimethyl-1-benzofuran
;
_space_group_IT_number 2
_symmetry_cell_setting triclinic
_symmetry_space_group_name_Hall '-P 1'
_symmetry_space_group_name_H-M 'P -1'
_atom_sites_solution_hydrogens difmap
_atom_sites_solution_primary direct
_atom_sites_solution_secondary difmap
_cell_angle_alpha 70.4410(10)
_cell_angle_beta 71.1770(10)
_cell_angle_gamma 69.4070(10)
_cell_formula_units_Z 2
_cell_length_a 8.2851(2)
_cell_length_b 9.3762(2)
_cell_length_c 11.2241(3)
_cell_measurement_reflns_used 7810
_cell_measurement_temperature 173(2)
_cell_measurement_theta_max 27.50
_cell_measurement_theta_min 2.40
_cell_volume 748.07(3)
_computing_cell_refinement '<i>SAINT</i> (Bruker, 2009)'
_computing_data_collection '<i>APEX2</i> (Bruker, 2009)'
_computing_data_reduction '<i>SAINT</i> (Bruker, 2009)'
_computing_molecular_graphics '<i>ORTEP-3</i> (Farrugia, 1997) and <i>DIAMOND</i> (Brandenburg, 1998)'
_computing_publication_material '<i>SHELXL97</i> (Sheldrick, 2008)'
_computing_structure_refinement '<i>SHELXL97</i> (Sheldrick, 2008)'
_computing_structure_solution '<i>SHELXS97</i> (Sheldrick, 2008)'
_diffrn_ambient_temperature 173(2)
_diffrn_detector_area_resol_mean 10.0
_diffrn_measured_fraction_theta_full 0.997
_diffrn_measured_fraction_theta_max 0.997
_diffrn_measurement_device_type 'Bruker SMART APEXII CCD'
_diffrn_measurement_method '\f and \w scans'
_diffrn_radiation_monochromator 'graphite multilayer'
_diffrn_radiation_source 'rotating anode'
_diffrn_radiation_type MoK\a
_diffrn_radiation_wavelength 0.71069
_diffrn_reflns_av_R_equivalents 0.0263
_diffrn_reflns_av_sigmaI/netI 0.0216
_diffrn_reflns_limit_h_max 10
_diffrn_reflns_limit_h_min -10
_diffrn_reflns_limit_k_max 12
_diffrn_reflns_limit_k_min -12
_diffrn_reflns_limit_l_max 14
_diffrn_reflns_limit_l_min -14
_diffrn_reflns_number 13476
_diffrn_reflns_theta_full 27.56
_diffrn_reflns_theta_max 27.56
_diffrn_reflns_theta_min 1.98
_diffrn_standards_number 0
_exptl_absorpt_coefficient_mu 0.237
_exptl_absorpt_correction_T_max 0.9566
_exptl_absorpt_correction_T_min 0.9482
_exptl_absorpt_correction_type multi-scan
_exptl_absorpt_process_details '(SADABS; Bruker, 2009)'
_exptl_crystal_colour colourless
_exptl_crystal_density_diffrn 1.413
_exptl_crystal_density_method 'not measured'
_exptl_crystal_description block
_exptl_crystal_F_000 332
_exptl_crystal_size_max 0.23
_exptl_crystal_size_mid 0.21
_exptl_crystal_size_min 0.19
_refine_diff_density_max 0.284
_refine_diff_density_min -0.380
_refine_ls_extinction_method none
_refine_ls_goodness_of_fit_ref 1.040
_refine_ls_hydrogen_treatment constr
_refine_ls_matrix_type full
_refine_ls_number_parameters 202
_refine_ls_number_reflns 3449
_refine_ls_number_restraints 0
_refine_ls_restrained_S_all 1.040
_refine_ls_R_factor_all 0.0418
_refine_ls_R_factor_gt 0.0380
_refine_ls_shift/su_max 0.000
_refine_ls_shift/su_mean 0.000
_refine_ls_structure_factor_coef Fsqd
_refine_ls_weighting_details 'calc w=1/[\s^2^(Fo^2^)+(0.0536P)^2^+0.3586P] where P=(Fo^2^+2Fc^2^)/3'
_refine_ls_weighting_scheme calc
_refine_ls_wR_factor_gt 0.1019
_refine_ls_wR_factor_ref 0.1049
_reflns_number_gt 3097
_reflns_number_total 3449
_reflns_threshold_expression I>2sigma(I)
_cod_data_source_file ds2040.cif
_cod_data_source_block I
_cod_original_sg_symbol_Hall ' -P 1'
_cod_original_sg_symbol_H-M ' P -1'
_cod_database_code 2226417
_cod_database_fobs_code 2226417

loop_
_symmetry_equiv_pos_as_xyz
'x, y, z'
'-x, -y, -z'

loop_
_atom_site_type_symbol
_atom_site_label
_atom_site_fract_x
_atom_site_fract_y
_atom_site_fract_z
_atom_site_U_iso_or_equiv
_atom_site_adp_type
_atom_site_calc_flag
_atom_site_refinement_flags
_atom_site_occupancy
_atom_site_disorder_assembly
_atom_site_disorder_group
S S 0.48710(5) 0.89687(4) 0.29416(3) 0.02449(12) Uani d . 1 . .
F F 0.98555(17) 1.27225(14) -0.00227(13) 0.0583(3) Uani d . 1 . .
O O1 0.75715(15) 0.45344(12) 0.32852(11) 0.0300(2) Uani d . 1 . .
O O2 0.39991(14) 0.94794(13) 0.41216(10) 0.0304(2) Uani d . 1 . .
O O3 0.38323(15) 0.91207(14) 0.20728(11) 0.0328(3) Uani d . 1 . .
C C1 0.60789(19) 0.70192(17) 0.33737(14) 0.0254(3) Uani d . 1 . .
C C2 0.67369(19) 0.62533(16) 0.45489(14) 0.0242(3) Uani d . 1 . .
C C3 0.6664(2) 0.66868(17) 0.56438(14) 0.0271(3) Uani d . 1 . .
H H3 0.6038 0.7718 0.5750 0.033 Uiso calc R 1 . .
C C4 0.7533(2) 0.55674(19) 0.65748(15) 0.0299(3) Uani d . 1 . .
C C5 0.8449(2) 0.40466(18) 0.63998(15) 0.0315(3) Uani d . 1 . .
H H5 0.9044 0.3309 0.7046 0.038 Uiso calc R 1 . .
C C6 0.8531(2) 0.35680(17) 0.53365(15) 0.0292(3) Uani d . 1 . .
C C7 0.76463(19) 0.47267(17) 0.44329(14) 0.0262(3) Uani d . 1 . .
C C8 0.6618(2) 0.59417(18) 0.26597(15) 0.0278(3) Uani d . 1 . .
C C9 0.7515(3) 0.5984(2) 0.77707(17) 0.0415(4) Uani d . 1 . .
H H9A 0.7024 0.7123 0.7667 0.062 Uiso calc R 1 . .
H H9B 0.8728 0.5666 0.7883 0.062 Uiso calc R 1 . .
H H9C 0.6782 0.5434 0.8537 0.062 Uiso calc R 1 . .
C C10 0.9501(2) 0.19388(19) 0.51553(18) 0.0373(4) Uani d . 1 . .
H H10A 1.0603 0.1967 0.4485 0.056 Uiso calc R 1 . .
H H10B 0.8753 0.1551 0.4886 0.056 Uiso calc R 1 . .
H H10C 0.9779 0.1236 0.5977 0.056 Uiso calc R 1 . .
C C11 0.6407(3) 0.5985(2) 0.13829(17) 0.0382(4) Uani d . 1 . .
H H11A 0.7576 0.5774 0.0786 0.057 Uiso calc R 1 . .
H H11B 0.5679 0.7027 0.1022 0.057 Uiso calc R 1 . .
H H11C 0.5829 0.5183 0.1498 0.057 Uiso calc R 1 . .
C C12 0.64455(19) 1.00421(17) 0.20516(14) 0.0251(3) Uani d . 1 . .
C C13 0.7224(2) 1.05360(19) 0.27106(15) 0.0309(3) Uani d . 1 . .
H H13 0.6959 1.0257 0.3634 0.037 Uiso calc R 1 . .
C C14 0.8396(2) 1.1442(2) 0.20033(18) 0.0381(4) Uani d . 1 . .
H H14 0.8957 1.1787 0.2429 0.046 Uiso calc R 1 . .
C C15 0.8722(2) 1.1827(2) 0.06712(18) 0.0386(4) Uani d . 1 . .
C C16 0.7969(2) 1.1347(2) -0.00004(17) 0.0400(4) Uani d . 1 . .
H H16 0.8233 1.1638 -0.0924 0.048 Uiso calc R 1 . .
C C17 0.6816(2) 1.0430(2) 0.07044(15) 0.0333(3) Uani d . 1 . .
H H17 0.6283 1.0068 0.0270 0.040 Uiso calc R 1 . .

loop_
_atom_site_aniso_label
_atom_site_aniso_U_11
_atom_site_aniso_U_22
_atom_site_aniso_U_33
_atom_site_aniso_U_12
_atom_site_aniso_U_13
_atom_site_aniso_U_23
S 0.02610(19) 0.02512(19) 0.02153(19) -0.00398(14) -0.00822(13) -0.00554(13)
F 0.0579(7) 0.0490(7) 0.0633(8) -0.0316(6) -0.0054(6) 0.0012(6)
O1 0.0343(6) 0.0252(5) 0.0327(6) -0.0066(4) -0.0092(5) -0.0100(4)
O2 0.0309(6) 0.0314(6) 0.0254(5) -0.0035(4) -0.0054(4) -0.0092(4)
O3 0.0340(6) 0.0364(6) 0.0301(6) -0.0077(5) -0.0148(5) -0.0058(5)
C1 0.0276(7) 0.0249(7) 0.0237(7) -0.0065(6) -0.0074(6) -0.0056(5)
C2 0.0247(7) 0.0234(7) 0.0237(7) -0.0078(5) -0.0057(5) -0.0034(5)
C3 0.0296(7) 0.0255(7) 0.0252(7) -0.0068(6) -0.0066(6) -0.0055(6)
C4 0.0329(8) 0.0324(8) 0.0235(7) -0.0116(6) -0.0075(6) -0.0022(6)
C5 0.0325(8) 0.0285(8) 0.0289(8) -0.0109(6) -0.0100(6) 0.0040(6)
C6 0.0277(7) 0.0221(7) 0.0346(8) -0.0089(6) -0.0072(6) -0.0011(6)
C7 0.0269(7) 0.0246(7) 0.0278(7) -0.0097(6) -0.0052(6) -0.0057(6)
C8 0.0292(7) 0.0273(7) 0.0286(7) -0.0079(6) -0.0078(6) -0.0080(6)
C9 0.0522(11) 0.0445(10) 0.0285(8) -0.0108(8) -0.0172(8) -0.0051(7)
C10 0.0373(9) 0.0231(7) 0.0476(10) -0.0058(6) -0.0124(7) -0.0041(7)
C11 0.0475(10) 0.0396(9) 0.0335(9) -0.0092(8) -0.0130(7) -0.0157(7)
C12 0.0280(7) 0.0223(7) 0.0228(7) -0.0032(5) -0.0076(5) -0.0050(5)
C13 0.0356(8) 0.0306(8) 0.0267(7) -0.0066(6) -0.0091(6) -0.0084(6)
C14 0.0407(9) 0.0346(9) 0.0448(10) -0.0121(7) -0.0116(8) -0.0137(7)
C15 0.0380(9) 0.0279(8) 0.0437(10) -0.0123(7) -0.0055(7) -0.0015(7)
C16 0.0442(10) 0.0428(10) 0.0263(8) -0.0140(8) -0.0071(7) 0.0010(7)
C17 0.0381(8) 0.0368(8) 0.0248(7) -0.0100(7) -0.0109(6) -0.0042(6)

loop_
_atom_type_symbol
_atom_type_description
_atom_type_scat_dispersion_real
_atom_type_scat_dispersion_imag
_atom_type_scat_source
C C 0.0033 0.0016 'International Tables Vol C Tables 4.2.6.8 and 6.1.1.4'
H H 0.0000 0.0000 'International Tables Vol C Tables 4.2.6.8 and 6.1.1.4'
O O 0.0106 0.0060 'International Tables Vol C Tables 4.2.6.8 and 6.1.1.4'
F F 0.0171 0.0103 'International Tables Vol C Tables 4.2.6.8 and 6.1.1.4'
S S 0.1246 0.1234 'International Tables Vol C Tables 4.2.6.8 and 6.1.1.4'

loop_
_geom_angle_atom_site_label_1
_geom_angle_atom_site_label_2
_geom_angle_atom_site_label_3
_geom_angle_site_symmetry_1
_geom_angle_site_symmetry_3
_geom_angle
_geom_angle_publ_flag
O2 S O3 . . 119.38(7) ?
O2 S C1 . . 107.27(7) ?
O3 S C1 . . 109.18(7) ?
O2 S C12 . . 107.00(7) ?
O3 S C12 . . 107.22(7) ?
C1 S C12 . . 106.04(7) ?
C8 O1 C7 . . 107.03(11) ?
C8 C1 C2 . . 107.63(13) ?
C8 C1 S . . 126.31(12) ?
C2 C1 S . . 126.04(11) ?
C7 C2 C3 . . 119.44(13) ?
C7 C2 C1 . . 104.30(13) ?
C3 C2 C1 . . 136.26(14) ?
C4 C3 C2 . . 118.13(14) ?
C4 C3 H3 . . 120.9 ?
C2 C3 H3 . . 120.9 ?
C3 C4 C5 . . 120.01(14) ?
C3 C4 C9 . . 120.21(15) ?
C5 C4 C9 . . 119.77(15) ?
C6 C5 C4 . . 123.49(14) ?
C6 C5 H5 . . 118.3 ?
C4 C5 H5 . . 118.3 ?
C5 C6 C7 . . 114.38(14) ?
C5 C6 C10 . . 123.44(15) ?
C7 C6 C10 . . 122.18(15) ?
O1 C7 C6 . . 124.84(14) ?
O1 C7 C2 . . 110.61(13) ?
C6 C7 C2 . . 124.53(14) ?
C1 C8 O1 . . 110.43(13) ?
C1 C8 C11 . . 134.21(15) ?
O1 C8 C11 . . 115.35(13) ?
C4 C9 H9A . . 109.5 ?
C4 C9 H9B . . 109.5 ?
H9A C9 H9B . . 109.5 ?
C4 C9 H9C . . 109.5 ?
H9A C9 H9C . . 109.5 ?
H9B C9 H9C . . 109.5 ?
C6 C10 H10A . . 109.5 ?
C6 C10 H10B . . 109.5 ?
H10A C10 H10B . . 109.5 ?
C6 C10 H10C . . 109.5 ?
H10A C10 H10C . . 109.5 ?
H10B C10 H10C . . 109.5 ?
C8 C11 H11A . . 109.5 ?
C8 C11 H11B . . 109.5 ?
H11A C11 H11B . . 109.5 ?
C8 C11 H11C . . 109.5 ?
H11A C11 H11C . . 109.5 ?
H11B C11 H11C . . 109.5 ?
C17 C12 C13 . . 121.50(15) ?
C17 C12 S . . 118.94(12) ?
C13 C12 S . . 119.50(11) ?
C14 C13 C12 . . 119.12(15) ?
C14 C13 H13 . . 120.4 ?
C12 C13 H13 . . 120.4 ?
C15 C14 C13 . . 118.22(16) ?
C15 C14 H14 . . 120.9 ?
C13 C14 H14 . . 120.9 ?
F C15 C14 . . 118.37(16) ?
F C15 C16 . . 118.03(16) ?
C14 C15 C16 . . 123.59(16) ?
C15 C16 C17 . . 118.18(16) ?
C15 C16 H16 . . 120.9 ?
C17 C16 H16 . . 120.9 ?
C16 C17 C12 . . 119.37(15) ?
C16 C17 H17 . . 120.3 ?
C12 C17 H17 . . 120.3 ?

loop_
_geom_bond_atom_site_label_1
_geom_bond_atom_site_label_2
_geom_bond_site_symmetry_2
_geom_bond_distance
_geom_bond_publ_flag
S O2 . 1.4384(11) ?
S O3 . 1.4402(11) ?
S C1 . 1.7351(15) ?
S C12 . 1.7669(15) ?
F C15 . 1.3561(19) ?
O1 C8 . 1.3647(19) ?
O1 C7 . 1.3823(18) ?
C1 C8 . 1.362(2) ?
C1 C2 . 1.452(2) ?
C2 C7 . 1.392(2) ?
C2 C3 . 1.396(2) ?
C3 C4 . 1.390(2) ?
C3 H3 . 0.9500 ?
C4 C5 . 1.406(2) ?
C4 C9 . 1.513(2) ?
C5 C6 . 1.384(2) ?
C5 H5 . 0.9500 ?
C6 C7 . 1.389(2) ?
C6 C10 . 1.503(2) ?
C8 C11 . 1.484(2) ?
C9 H9A . 0.9800 ?
C9 H9B . 0.9800 ?
C9 H9C . 0.9800 ?
C10 H10A . 0.9800 ?
C10 H10B . 0.9800 ?
C10 H10C . 0.9800 ?
C11 H11A . 0.9800 ?
C11 H11B . 0.9800 ?
C11 H11C . 0.9800 ?
C12 C17 . 1.387(2) ?
C12 C13 . 1.388(2) ?
C13 C14 . 1.387(2) ?
C13 H13 . 0.9500 ?
C14 C15 . 1.373(3) ?
C14 H14 . 0.9500 ?
C15 C16 . 1.374(3) ?
C16 C17 . 1.383(2) ?
C16 H16 . 0.9500 ?
C17 H17 . 0.9500 ?

loop_
_geom_hbond_atom_site_label_D
_geom_hbond_atom_site_label_H
_geom_hbond_atom_site_label_A
_geom_hbond_site_symmetry_A
_geom_hbond_distance_DH
_geom_hbond_distance_HA
_geom_hbond_distance_DA
_geom_hbond_angle_DHA
C10 H10B O2 2_666 0.98 2.56 3.363(2) 138.9
C13 H13 O2 2_676 0.95 2.45 3.365(2) 160.3
C17 H17 O3 2_675 0.95 2.50 3.198(2) 129.8

loop_
_geom_torsion_atom_site_label_1
_geom_torsion_atom_site_label_2
_geom_torsion_atom_site_label_3
_geom_torsion_atom_site_label_4
_geom_torsion_site_symmetry_1
_geom_torsion_site_symmetry_2
_geom_torsion_site_symmetry_3
_geom_torsion_site_symmetry_4
_geom_torsion
_geom_torsion_publ_flag
O2 S C1 C8 . . . . 157.19(13) ?
O3 S C1 C8 . . . . 26.50(16) ?
C12 S C1 C8 . . . . -88.73(15) ?
O2 S C1 C2 . . . . -24.51(15) ?
O3 S C1 C2 . . . . -155.21(12) ?
C12 S C1 C2 . . . . 89.57(13) ?
C8 C1 C2 C7 . . . . -0.02(16) ?
S C1 C2 C7 . . . . -178.58(11) ?
C8 C1 C2 C3 . . . . 179.48(16) ?
S C1 C2 C3 . . . . 0.9(3) ?
C7 C2 C3 C4 . . . . 0.8(2) ?
C1 C2 C3 C4 . . . . -178.62(15) ?
C2 C3 C4 C5 . . . . -0.1(2) ?
C2 C3 C4 C9 . . . . 179.17(14) ?
C3 C4 C5 C6 . . . . -0.8(2) ?
C9 C4 C5 C6 . . . . 179.94(15) ?
C4 C5 C6 C7 . . . . 0.9(2) ?
C4 C5 C6 C10 . . . . -179.56(15) ?
C8 O1 C7 C6 . . . . -178.73(14) ?
C8 O1 C7 C2 . . . . 0.24(16) ?
C5 C6 C7 O1 . . . . 178.75(13) ?
C10 C6 C7 O1 . . . . -0.8(2) ?
C5 C6 C7 C2 . . . . -0.1(2) ?
C10 C6 C7 C2 . . . . -179.66(14) ?
C3 C2 C7 O1 . . . . -179.73(12) ?
C1 C2 C7 O1 . . . . -0.13(16) ?
C3 C2 C7 C6 . . . . -0.8(2) ?
C1 C2 C7 C6 . . . . 178.84(14) ?
C2 C1 C8 O1 . . . . 0.16(17) ?
S C1 C8 O1 . . . . 178.72(10) ?
C2 C1 C8 C11 . . . . -179.06(17) ?
S C1 C8 C11 . . . . -0.5(3) ?
C7 O1 C8 C1 . . . . -0.25(16) ?
C7 O1 C8 C11 . . . . 179.14(13) ?
O2 S C12 C17 . . . . -147.39(12) ?
O3 S C12 C17 . . . . -18.20(14) ?
C1 S C12 C17 . . . . 98.35(13) ?
O2 S C12 C13 . . . . 29.85(14) ?
O3 S C12 C13 . . . . 159.04(12) ?
C1 S C12 C13 . . . . -84.41(13) ?
C17 C12 C13 C14 . . . . 0.2(2) ?
S C12 C13 C14 . . . . -176.95(12) ?
C12 C13 C14 C15 . . . . 0.7(2) ?
C13 C14 C15 F . . . . 179.52(15) ?
C13 C14 C15 C16 . . . . -0.9(3) ?
F C15 C16 C17 . . . . 179.80(16) ?
C14 C15 C16 C17 . . . . 0.2(3) ?
C15 C16 C17 C12 . . . . 0.7(3) ?
C13 C12 C17 C16 . . . . -0.9(2) ?
S C12 C17 C16 . . . . 176.28(13) ?

loop_
_cod_related_entry_id
_cod_related_entry_database
_cod_related_entry_code
1 ChemSpider 24745374
